data_7022911
loop_
_publ_author_name
'Bai, Shi-Qiang'
'Jiang, Lu'
'Zuo, Jing-Lin'
'Hor, T. S. Andy'

_publ_section_title
;
 Hybrid NS ligands supported Cu(I)/(II) complexes for azide-alkyne
 cycloaddition reactions.
;
_journal_issue 31
_journal_name_full 'Dalton transactions (Cambridge, England : 2003)'
_journal_page_first 11319
_journal_page_last 11326
_journal_paper_doi 10.1039/c3dt50247c
_journal_volume 42
_journal_year 2013
_chemical_formula_sum 'C30 H27 Cu2 I2 N9'
_chemical_formula_weight 894.49
_chemical_name_systematic
;
?
;
_space_group_IT_number 2
_symmetry_cell_setting triclinic
_symmetry_space_group_name_Hall '-P 1'
_symmetry_space_group_name_H-M 'P -1'
_atom_sites_solution_hydrogens geom
_atom_sites_solution_primary direct
_atom_sites_solution_secondary difmap
_audit_creation_method SHELXL-97
_cell_angle_alpha 95.6190(10)
_cell_angle_beta 90.2230(10)
_cell_angle_gamma 94.1080(10)
_cell_formula_units_Z 2
_cell_length_a 10.1742(4)
_cell_length_b 11.7158(5)
_cell_length_c 13.8012(5)
_cell_measurement_reflns_used 7876
_cell_measurement_temperature 293(2)
_cell_measurement_theta_max 27.44
_cell_measurement_theta_min 2.40
_cell_volume 1632.88(11)
_computing_cell_refinement 'Bruker SMART'
_computing_data_collection 'Bruker SMART'
_computing_data_reduction 'Bruker SAINT'
_computing_molecular_graphics 'Bruker SHELXTL'
_computing_publication_material 'Bruker SHELXTL'
_computing_structure_refinement 'SHELXL-97 (Sheldrick, 1997)'
_computing_structure_solution 'SHELXS-97 (Sheldrick, 1990)'
_diffrn_ambient_temperature 293(2)
_diffrn_measured_fraction_theta_full 0.996
_diffrn_measured_fraction_theta_max 0.996
_diffrn_measurement_device_type 'CCD area detector'
_diffrn_measurement_method 'phi and omega scans'
_diffrn_radiation_monochromator graphite
_diffrn_radiation_source 'fine-focus sealed tube'
_diffrn_radiation_type MoK\a
_diffrn_radiation_wavelength 0.71073
_diffrn_reflns_av_R_equivalents 0.0354
_diffrn_reflns_av_sigmaI/netI 0.0403
_diffrn_reflns_limit_h_max 13
_diffrn_reflns_limit_h_min -13
_diffrn_reflns_limit_k_max 15
_diffrn_reflns_limit_k_min -15
_diffrn_reflns_limit_l_max 17
_diffrn_reflns_limit_l_min -17
_diffrn_reflns_number 21424
_diffrn_reflns_theta_full 27.50
_diffrn_reflns_theta_max 27.50
_diffrn_reflns_theta_min 1.48
_exptl_absorpt_coefficient_mu 3.228
_exptl_absorpt_correction_T_max 0.7384
_exptl_absorpt_correction_T_min 0.3064
_exptl_absorpt_correction_type multi-scan
_exptl_absorpt_process_details 'Sadabs, (Sheldrick 2001)'
_exptl_crystal_colour COLOURLESS
_exptl_crystal_density_diffrn 1.819
_exptl_crystal_density_meas ?
_exptl_crystal_density_method 'not measured'
_exptl_crystal_description PLATE
_exptl_crystal_F_000 868
_exptl_crystal_size_max 0.48
_exptl_crystal_size_mid 0.20
_exptl_crystal_size_min 0.10
_refine_diff_density_max 0.855
_refine_diff_density_min -0.453
_refine_diff_density_rms 0.106
_refine_ls_extinction_method none
_refine_ls_goodness_of_fit_ref 1.029
_refine_ls_hydrogen_treatment constr
_refine_ls_matrix_type full
_refine_ls_number_parameters 383
_refine_ls_number_reflns 7492
_refine_ls_number_restraints 8
_refine_ls_restrained_S_all 1.033
_refine_ls_R_factor_all 0.0377
_refine_ls_R_factor_gt 0.0322
_refine_ls_shift/su_max 0.001
_refine_ls_shift/su_mean 0.000
_refine_ls_structure_factor_coef Fsqd
_refine_ls_weighting_details 'calc w=1/[\s^2^(Fo^2^)+(0.0395P)^2^+0.9102P] where P=(Fo^2^+2Fc^2^)/3'
_refine_ls_weighting_scheme calc
_refine_ls_wR_factor_gt 0.0793
_refine_ls_wR_factor_ref 0.0819
_reflns_number_gt 6585
_reflns_number_total 7492
_reflns_threshold_expression >2sigma(I)
_cod_data_source_file c3dt50247c.txt
_cod_data_source_block P1
_cod_depositor_comments
;
The following automatic conversions were performed:

'_symmetry_cell_setting' value 'Triclinic' changed to 'triclinic'
according to /home/saulius/struct/CIF-dictionaries/cif_core.dic
dictionary named 'cif_core.dic' version 2.4.2 from
2011-04-26.

'_exptl_absorpt_correction_type' value 'Multi-scan'
changed to 'multi-scan' according to
/home/saulius/struct/CIF-dictionaries/cif_core.dic dictionary named
'cif_core.dic' version 2.4.2 from 2011-04-26.

Automatic conversion script
Id: cif_fix_values 1891 2012-01-12 08:04:46Z andrius 

The following automatic conversions were performed:

'_exptl_crystal_density_meas' value 'Not Measured' was changed to '?'
- the value is perceived as not measured.

Automatic conversion script
Id: cif_fix_values 3008 2015-01-20 13:52:24Z robertas 
;
_cod_original_sg_symbol_H-M P-1
_cod_database_code 7022911

loop_
_symmetry_equiv_pos_as_xyz
'x, y, z'
'-x, -y, -z'

loop_
_atom_site_label
_atom_site_type_symbol
_atom_site_fract_x
_atom_site_fract_y
_atom_site_fract_z
_atom_site_U_iso_or_equiv
_atom_site_adp_type
_atom_site_occupancy
_atom_site_symmetry_multiplicity
_atom_site_calc_flag
_atom_site_refinement_flags
Cu1 Cu 0.12246(4) 0.53378(4) 0.53922(3) 0.03016(10) Uani 1 1 d .
Cu2 Cu 0.62517(4) 0.53831(4) -0.03150(3) 0.02908(10) Uani 1 1 d .
I1 I -0.02105(2) 0.675867(18) 0.452402(15) 0.02940(7) Uani 1 1 d .
I2 I 0.47489(2) 0.672162(18) 0.076921(15) 0.02868(7) Uani 1 1 d .
N1 N 0.2901(2) 0.5223(2) 0.45590(18) 0.0246(5) Uani 1 1 d .
N2 N 0.7053(2) 0.4083(3) 0.27495(19) 0.0284(6) Uani 1 1 d .
N3 N 0.8084(3) 0.3816(2) 0.32830(19) 0.0282(6) Uani 1 1 d .
N4 N 0.8409(3) 0.2791(2) 0.29350(19) 0.0290(6) Uani 1 1 d .
N5 N 0.7916(2) 0.5275(2) 0.05388(18) 0.0248(6) Uani 1 1 d .
N6 N 1.2077(2) 0.4082(2) 0.21139(18) 0.0222(5) Uani 1 1 d .
N7 N 1.3044(3) 0.3763(2) 0.14949(18) 0.0242(5) Uani 1 1 d .
N8 N 1.3261(3) 0.2689(2) 0.16189(19) 0.0271(6) Uani 1 1 d .
C1 C 0.3463(3) 0.6173(3) 0.4211(2) 0.0277(7) Uani 1 1 d .
H1 H 0.3068 0.6863 0.4341 0.033 Uiso 1 1 calc R
C2 C 0.4594(3) 0.6169(3) 0.3671(2) 0.0291(7) Uani 1 1 d .
H2 H 0.4942 0.6844 0.3437 0.035 Uiso 1 1 calc R
C3 C 0.5218(3) 0.5157(3) 0.3476(2) 0.0260(7) Uani 1 1 d .
C4 C 0.4650(3) 0.4172(3) 0.3834(2) 0.0257(6) Uani 1 1 d .
H4 H 0.5034 0.3475 0.3719 0.031 Uiso 1 1 calc R
C5 C 0.3503(3) 0.4245(3) 0.4364(2) 0.0261(7) Uani 1 1 d .
H5 H 0.3128 0.3580 0.4599 0.031 Uiso 1 1 calc R
C6 C 0.6490(3) 0.5185(3) 0.2920(2) 0.0317(8) Uani 1 1 d .
H6A H 0.6335 0.5472 0.2297 0.038 Uiso 1 1 calc R
H6B H 0.7128 0.5724 0.3278 0.038 Uiso 1 1 calc R
C7 C 0.6704(3) 0.3217(3) 0.2067(2) 0.0334(8) Uani 1 1 d .
H7 H 0.6024 0.3183 0.1611 0.040 Uiso 1 1 calc R
C8 C 0.7566(3) 0.2396(3) 0.2189(2) 0.0296(7) Uani 1 1 d .
C9 C 0.7708(4) 0.1286(3) 0.1605(3) 0.0368(8) Uani 1 1 d .
C10 C 0.6683(5) 0.0763(4) 0.1027(4) 0.0696(15) Uani 1 1 d .
H10 H 0.5887 0.1105 0.1007 0.083 Uiso 1 1 calc R
C11 C 0.6839(8) -0.0259(5) 0.0483(5) 0.093(2) Uani 1 1 d .
H11 H 0.6144 -0.0596 0.0090 0.112 Uiso 1 1 calc R
C12 C 0.7971(7) -0.0791(4) 0.0499(4) 0.0812(19) Uani 1 1 d .
H12 H 0.8054 -0.1487 0.0127 0.097 Uiso 1 1 calc R
C13 C 0.8981(7) -0.0292(5) 0.1068(5) 0.0869(19) Uani 1 1 d .
H13 H 0.9769 -0.0648 0.1086 0.104 Uiso 1 1 calc R
C14 C 0.8850(5) 0.0742(4) 0.1622(4) 0.0701(15) Uani 1 1 d .
H14 H 0.9551 0.1072 0.2012 0.084 Uiso 1 1 calc R
C15 C 0.8542(3) 0.4301(3) 0.0529(2) 0.0259(7) Uani 1 1 d .
H15 H 0.8175 0.3644 0.0166 0.031 Uiso 1 1 calc R
C16 C 0.9706(3) 0.4232(3) 0.1035(2) 0.0228(6) Uani 1 1 d .
H16 H 1.0105 0.3540 0.1009 0.027 Uiso 1 1 calc R
C17 C 1.0270(3) 0.5193(3) 0.1579(2) 0.0218(6) Uani 1 1 d .
C18 C 0.9616(3) 0.6198(3) 0.1603(2) 0.0265(7) Uani 1 1 d .
H18 H 0.9958 0.6862 0.1970 0.032 Uiso 1 1 calc R
C19 C 0.8464(3) 0.6203(3) 0.1082(2) 0.0271(7) Uani 1 1 d .
H19 H 0.8041 0.6883 0.1107 0.032 Uiso 1 1 calc R
C20 C 1.1551(3) 0.5205(3) 0.2134(2) 0.0257(7) Uani 1 1 d .
H20A H 1.2197 0.5730 0.1861 0.031 Uiso 1 1 calc R
H20B H 1.1415 0.5495 0.2806 0.031 Uiso 1 1 calc R
C21 C 1.1671(3) 0.3213(3) 0.2629(2) 0.0259(7) Uani 1 1 d .
H21 H 1.1013 0.3210 0.3095 0.031 Uiso 1 1 calc R
C22 C 1.2430(3) 0.2328(3) 0.2322(2) 0.0257(7) Uani 1 1 d .
C23 C 1.2403(4) 0.1159(3) 0.2620(3) 0.0335(8) Uani 1 1 d .
C24 C 1.1570(5) 0.0836(4) 0.3355(3) 0.0529(11) Uani 1 1 d .
H24 H 1.1067 0.1376 0.3688 0.064 Uiso 1 1 calc R
C25 C 1.1488(6) -0.0286(4) 0.3594(4) 0.0718(15) Uani 1 1 d .
H25 H 1.0919 -0.0497 0.4082 0.086 Uiso 1 1 calc R
C26 C 1.2219(6) -0.1075(4) 0.3129(4) 0.0709(15) Uani 1 1 d .
H26 H 1.2144 -0.1831 0.3286 0.085 Uiso 1 1 calc R
C27 C 1.3049(7) -0.0772(5) 0.2442(5) 0.105(3) Uani 1 1 d .
H27 H 1.3568 -0.1315 0.2131 0.127 Uiso 1 1 calc R
C28 C 1.3153(6) 0.0355(4) 0.2182(4) 0.083(2) Uani 1 1 d .
H28 H 1.3743 0.0553 0.1703 0.100 Uiso 1 1 calc R
N1S N 0.5354(10) 0.1377(9) 0.4400(8) 0.181(4) Uani 1 1 d DU
C1S C 0.6072(13) 0.0756(11) 0.4117(9) 0.194(4) Uani 1 1 d D
C2S C 0.6763(13) -0.0274(9) 0.3836(8) 0.194(4) Uani 1 1 d D
H2S1 H 0.6555 -0.0836 0.4285 0.291 Uiso 1 1 calc R
H2S2 H 0.7696 -0.0079 0.3849 0.291 Uiso 1 1 calc R
H2S3 H 0.6492 -0.0584 0.3191 0.291 Uiso 1 1 calc R

loop_
_atom_site_aniso_label
_atom_site_aniso_U_11
_atom_site_aniso_U_22
_atom_site_aniso_U_33
_atom_site_aniso_U_23
_atom_site_aniso_U_13
_atom_site_aniso_U_12
Cu1 0.0247(2) 0.0364(2) 0.0295(2) 0.00252(17) 0.00464(16) 0.00411(17)
Cu2 0.0239(2) 0.0344(2) 0.0301(2) 0.00602(17) -0.00124(16) 0.00600(17)
I1 0.02615(12) 0.03085(12) 0.03236(12) 0.00735(9) 0.00445(9) 0.00412(9)
I2 0.02458(12) 0.02865(12) 0.03271(12) 0.00063(9) 0.00224(8) 0.00436(8)
N1 0.0201(13) 0.0328(15) 0.0213(13) 0.0038(11) -0.0002(10) 0.0026(11)
N2 0.0175(13) 0.0460(17) 0.0227(13) 0.0052(12) 0.0038(10) 0.0059(12)
N3 0.0224(14) 0.0371(16) 0.0252(13) 0.0020(12) -0.0004(11) 0.0059(12)
N4 0.0249(14) 0.0355(16) 0.0263(14) 0.0024(12) -0.0016(11) 0.0009(12)
N5 0.0207(13) 0.0325(15) 0.0225(13) 0.0073(11) 0.0018(10) 0.0053(11)
N6 0.0169(12) 0.0285(14) 0.0213(12) 0.0021(10) -0.0017(10) 0.0038(10)
N7 0.0228(13) 0.0276(14) 0.0231(13) 0.0039(11) 0.0021(10) 0.0057(11)
N8 0.0271(14) 0.0289(14) 0.0261(14) 0.0035(11) 0.0024(11) 0.0056(11)
C1 0.0222(16) 0.0328(17) 0.0288(16) 0.0042(13) 0.0002(13) 0.0049(13)
C2 0.0228(16) 0.0348(18) 0.0318(17) 0.0126(14) 0.0009(13) 0.0025(13)
C3 0.0178(15) 0.0424(19) 0.0182(14) 0.0041(13) -0.0002(11) 0.0035(13)
C4 0.0204(15) 0.0339(17) 0.0227(15) 0.0012(13) -0.0005(12) 0.0047(13)
C5 0.0226(16) 0.0335(17) 0.0217(15) 0.0020(13) -0.0020(12) -0.0001(13)
C6 0.0212(16) 0.045(2) 0.0315(17) 0.0118(15) 0.0093(13) 0.0083(14)
C7 0.0196(16) 0.057(2) 0.0229(16) 0.0055(15) -0.0004(13) -0.0030(15)
C8 0.0221(16) 0.0402(19) 0.0254(16) 0.0040(14) 0.0007(13) -0.0065(14)
C9 0.042(2) 0.0353(19) 0.0314(18) 0.0042(15) -0.0034(15) -0.0104(16)
C10 0.069(3) 0.061(3) 0.074(3) -0.005(3) -0.028(3) -0.008(3)
C11 0.135(6) 0.052(3) 0.087(4) -0.009(3) -0.054(4) -0.016(4)
C12 0.150(6) 0.034(3) 0.055(3) -0.008(2) -0.019(4) -0.002(3)
C13 0.102(5) 0.058(3) 0.097(4) -0.025(3) -0.014(4) 0.027(3)
C14 0.063(3) 0.057(3) 0.084(4) -0.027(3) -0.019(3) 0.010(2)
C15 0.0221(16) 0.0310(17) 0.0248(15) 0.0044(13) 0.0043(12) 0.0009(13)
C16 0.0198(15) 0.0254(16) 0.0247(15) 0.0070(12) 0.0008(12) 0.0048(12)
C17 0.0200(15) 0.0284(16) 0.0177(14) 0.0052(12) 0.0028(11) 0.0026(12)
C18 0.0246(16) 0.0284(16) 0.0268(16) 0.0031(13) 0.0010(13) 0.0027(13)
C19 0.0246(16) 0.0301(17) 0.0281(16) 0.0049(13) 0.0015(13) 0.0097(13)
C20 0.0227(16) 0.0257(16) 0.0287(16) 0.0003(13) -0.0005(13) 0.0048(12)
C21 0.0194(15) 0.0349(18) 0.0237(15) 0.0044(13) -0.0004(12) 0.0016(13)
C22 0.0226(16) 0.0319(17) 0.0226(15) 0.0044(13) -0.0027(12) 0.0002(13)
C23 0.038(2) 0.0302(18) 0.0329(18) 0.0042(14) 0.0010(15) 0.0047(15)
C24 0.065(3) 0.040(2) 0.057(3) 0.017(2) 0.022(2) 0.007(2)
C25 0.092(4) 0.050(3) 0.079(4) 0.036(3) 0.023(3) 0.004(3)
C26 0.094(4) 0.041(3) 0.083(4) 0.028(3) 0.011(3) 0.012(3)
C27 0.157(7) 0.048(3) 0.122(5) 0.027(3) 0.071(5) 0.053(4)
C28 0.118(5) 0.050(3) 0.090(4) 0.025(3) 0.066(4) 0.037(3)
N1S 0.190(5) 0.172(5) 0.179(5) 0.018(4) -0.025(4) 0.001(4)
C1S 0.238(12) 0.201(12) 0.147(7) 0.039(8) 0.019(7) 0.014(9)
C2S 0.238(12) 0.201(12) 0.147(7) 0.039(8) 0.019(7) 0.014(9)

loop_
_atom_type_symbol
_atom_type_description
_atom_type_scat_dispersion_real
_atom_type_scat_dispersion_imag
_atom_type_scat_source
C C 0.0033 0.0016 'International Tables Vol C Tables 4.2.6.8 and 6.1.1.4'
H H 0.0000 0.0000 'International Tables Vol C Tables 4.2.6.8 and 6.1.1.4'
N N 0.0061 0.0033 'International Tables Vol C Tables 4.2.6.8 and 6.1.1.4'
Cu Cu 0.3201 1.2651 'International Tables Vol C Tables 4.2.6.8 and 6.1.1.4'
I I -0.4742 1.8119 'International Tables Vol C Tables 4.2.6.8 and 6.1.1.4'

loop_
_geom_angle_atom_site_label_1
_geom_angle_atom_site_label_2
_geom_angle_atom_site_label_3
_geom_angle
_geom_angle_site_symmetry_1
_geom_angle_site_symmetry_3
N1 Cu1 N3 103.74(10) . 2_666
N1 Cu1 I1 106.73(8) . 2_566
N3 Cu1 I1 115.18(8) 2_666 2_566
N1 Cu1 I1 104.58(7) . .
N3 Cu1 I1 108.02(8) 2_666 .
I1 Cu1 I1 117.171(16) 2_566 .
N1 Cu1 Cu1 121.15(7) . 2_566
N3 Cu1 Cu1 134.73(8) 2_666 2_566
I1 Cu1 Cu1 59.464(16) 2_566 2_566
I1 Cu1 Cu1 57.707(16) . 2_566
N5 Cu2 N7 104.31(10) . 2_765
N5 Cu2 I2 106.84(8) . 2_665
N7 Cu2 I2 114.96(7) 2_765 2_665
N5 Cu2 I2 104.76(7) . .
N7 Cu2 I2 109.51(7) 2_765 .
I2 Cu2 I2 115.297(16) 2_665 .
N5 Cu2 Cu2 120.57(7) . 2_665
N7 Cu2 Cu2 134.92(7) 2_765 2_665
I2 Cu2 Cu2 57.961(15) 2_665 2_665
I2 Cu2 Cu2 57.336(15) . 2_665
Cu1 I1 Cu1 62.829(16) 2_566 .
Cu2 I2 Cu2 64.703(16) 2_665 .
C5 N1 C1 117.0(3) . .
C5 N1 Cu1 123.4(2) . .
C1 N1 Cu1 119.5(2) . .
C7 N2 N3 110.4(3) . .
C7 N2 C6 128.0(3) . .
N3 N2 C6 121.6(3) . .
N4 N3 N2 107.6(2) . .
N4 N3 Cu1 124.1(2) . 2_666
N2 N3 Cu1 126.8(2) . 2_666
N3 N4 C8 108.3(3) . .
C19 N5 C15 116.9(3) . .
C19 N5 Cu2 121.0(2) . .
C15 N5 Cu2 122.0(2) . .
C21 N6 N7 110.5(2) . .
C21 N6 C20 127.5(3) . .
N7 N6 C20 121.9(2) . .
N8 N7 N6 107.5(2) . .
N8 N7 Cu2 124.0(2) . 2_765
N6 N7 Cu2 126.87(19) . 2_765
N7 N8 C22 108.3(3) . .
N1 C1 C2 122.9(3) . .
C1 C2 C3 119.9(3) . .
C2 C3 C4 117.7(3) . .
C2 C3 C6 119.0(3) . .
C4 C3 C6 123.3(3) . .
C5 C4 C3 118.8(3) . .
N1 C5 C4 123.6(3) . .
N2 C6 C3 114.5(3) . .
N2 C7 C8 105.0(3) . .
N4 C8 C7 108.6(3) . .
N4 C8 C9 121.9(3) . .
C7 C8 C9 129.3(3) . .
C14 C9 C10 117.9(4) . .
C14 C9 C8 121.3(3) . .
C10 C9 C8 120.8(4) . .
C11 C10 C9 119.9(5) . .
C12 C11 C10 122.0(5) . .
C11 C12 C13 118.8(5) . .
C12 C13 C14 120.4(6) . .
C9 C14 C13 121.1(5) . .
N5 C15 C16 123.0(3) . .
C17 C16 C15 119.7(3) . .
C16 C17 C18 117.5(3) . .
C16 C17 C20 123.4(3) . .
C18 C17 C20 119.1(3) . .
C19 C18 C17 119.6(3) . .
N5 C19 C18 123.3(3) . .
N6 C20 C17 113.6(3) . .
N6 C21 C22 105.4(3) . .
N8 C22 C21 108.3(3) . .
N8 C22 C23 122.1(3) . .
C21 C22 C23 129.6(3) . .
C28 C23 C24 117.8(4) . .
C28 C23 C22 122.0(4) . .
C24 C23 C22 120.2(3) . .
C25 C24 C23 120.1(4) . .
C26 C25 C24 120.8(5) . .
C27 C26 C25 119.7(5) . .
C26 C27 C28 120.8(5) . .
C23 C28 C27 120.7(5) . .
N1S C1S C2S 165.2(17) . .

loop_
_geom_bond_atom_site_label_1
_geom_bond_atom_site_label_2
_geom_bond_distance
_geom_bond_site_symmetry_2
Cu1 N1 2.066(3) .
Cu1 N3 2.087(3) 2_666
Cu1 I1 2.6085(5) 2_566
Cu1 I1 2.6578(5) .
Cu1 Cu1 2.7452(8) 2_566
Cu2 N5 2.078(3) .
Cu2 N7 2.096(3) 2_765
Cu2 I2 2.6158(5) 2_665
Cu2 I2 2.6340(5) .
Cu2 Cu2 2.8093(8) 2_665
I1 Cu1 2.6085(5) 2_566
I2 Cu2 2.6158(5) 2_665
N1 C5 1.341(4) .
N1 C1 1.347(4) .
N2 C7 1.341(4) .
N2 N3 1.351(4) .
N2 C6 1.449(4) .
N3 N4 1.315(4) .
N3 Cu1 2.087(3) 2_666
N4 C8 1.361(4) .
N5 C19 1.344(4) .
N5 C15 1.344(4) .
N6 C21 1.340(4) .
N6 N7 1.354(3) .
N6 C20 1.453(4) .
N7 N8 1.320(4) .
N7 Cu2 2.096(3) 2_765
N8 C22 1.368(4) .
C1 C2 1.373(4) .
C2 C3 1.388(5) .
C3 C4 1.389(5) .
C3 C6 1.507(4) .
C4 C5 1.383(4) .
C7 C8 1.369(5) .
C8 C9 1.478(5) .
C9 C14 1.366(6) .
C9 C10 1.380(6) .
C10 C11 1.369(8) .
C11 C12 1.349(9) .
C12 C13 1.354(8) .
C13 C14 1.383(7) .
C15 C16 1.384(4) .
C16 C17 1.378(4) .
C17 C18 1.391(4) .
C17 C20 1.508(4) .
C18 C19 1.374(4) .
C21 C22 1.372(4) .
C22 C23 1.467(5) .
C23 C28 1.352(6) .
C23 C24 1.388(5) .
C24 C25 1.383(6) .
C25 C26 1.345(7) .
C26 C27 1.329(7) .
C27 C28 1.398(7) .
N1S C1S 1.113(5) .
C1S C2S 1.460(5) .
